data_4345947
loop_
_publ_author_name
'Reger, Daniel L.'
'Pascui, Andrea E.'
'Foley, Elizabeth A.'
'Smith, Mark D.'
'Jezierska, Julia'
'Wojciechowska, Agnieszka'
'Stoian, Sebastian A.'
'Ozarowski, Andrew'

_publ_section_title
;
 Dinuclear Metallacycles with Single M-X-M Bridges (X = Cl(-), Br(-); M =
 Fe(II), Co(II), Ni(II), Cu(II), Zn(II), Cd(II)): Strong Antiferromagnetic
 Superexchange Interactions.
;
_journal_name_full 'Inorganic chemistry'
_journal_paper_doi 10.1021/acs.inorgchem.6b02933
_journal_year 2017
_chemical_formula_moiety 'C56 H68 Cl Cu2 N16, 3(Cl O4)'
_chemical_formula_sum 'C56 H68 Cl4 Cu2 N16 O12'
_chemical_formula_weight 1426.14
_chemical_name_systematic
; 
 ? 
;
_space_group_IT_number 2
_symmetry_cell_setting triclinic
_symmetry_space_group_name_Hall '-P 1'
_symmetry_space_group_name_H-M 'P -1'
_atom_sites_solution_hydrogens geom
_atom_sites_solution_primary direct
_atom_sites_solution_secondary difmap
_audit_creation_method SHELXL-97
_cell_angle_alpha 84.7100(10)
_cell_angle_beta 82.9700(10)
_cell_angle_gamma 75.2850(10)
_cell_formula_units_Z 2
_cell_length_a 11.4245(5)
_cell_length_b 12.5062(5)
_cell_length_c 22.5208(9)
_cell_measurement_reflns_used 9042
_cell_measurement_temperature 100(2)
_cell_measurement_theta_max 27.662
_cell_measurement_theta_min 2.178
_cell_volume 3082.5(2)
_computing_cell_refinement 'SAINT-Plus Version 6.45 (Bruker, 2001)'
_computing_data_collection 'SMART Version 5.625 (Bruker, 2001)'
_computing_data_reduction 'SAINT-Plus Version 6.45 (Bruker, 2001)'
_computing_molecular_graphics various
_computing_publication_material 'SHELXTL Version 6.14 (Bruker, 2000)'
_computing_structure_refinement 'SHELXL-97 (Sheldrick, 1997)'
_computing_structure_solution 'SHELXS-97 (Sheldrick, 1990)'
_diffrn_ambient_temperature 100(2)
_diffrn_measured_fraction_theta_full 0.996
_diffrn_measured_fraction_theta_max 0.996
_diffrn_measurement_device_type 'Bruker SMART APEX CCD diffractometer'
_diffrn_measurement_method 'omega scans'
_diffrn_radiation_monochromator graphite
_diffrn_radiation_source 'fine-focus sealed tube'
_diffrn_radiation_type MoK\a
_diffrn_radiation_wavelength 0.71073
_diffrn_reflns_av_R_equivalents 0.0363
_diffrn_reflns_av_sigmaI/netI 0.0331
_diffrn_reflns_limit_h_max 14
_diffrn_reflns_limit_h_min -14
_diffrn_reflns_limit_k_max 16
_diffrn_reflns_limit_k_min -16
_diffrn_reflns_limit_l_max 29
_diffrn_reflns_limit_l_min -29
_diffrn_reflns_number 59831
_diffrn_reflns_theta_full 27.72
_diffrn_reflns_theta_max 27.72
_diffrn_reflns_theta_min 1.69
_exptl_absorpt_coefficient_mu 0.938
_exptl_absorpt_correction_T_max 1.0000
_exptl_absorpt_correction_T_min 0.8265
_exptl_absorpt_correction_type multi-scan
_exptl_absorpt_process_details 'SADABS Version 2.05 (Bruker, 2001)'
_exptl_crystal_colour green
_exptl_crystal_density_diffrn 1.537
_exptl_crystal_density_method 'not measured'
_exptl_crystal_description plate
_exptl_crystal_F_000 1476
_exptl_crystal_size_max 0.44
_exptl_crystal_size_mid 0.22
_exptl_crystal_size_min 0.06
_refine_diff_density_max 1.346
_refine_diff_density_min -0.369
_refine_diff_density_rms 0.111
_refine_ls_extinction_method none
_refine_ls_goodness_of_fit_ref 1.068
_refine_ls_hydrogen_treatment constr
_refine_ls_matrix_type full
_refine_ls_number_parameters 847
_refine_ls_number_reflns 14418
_refine_ls_number_restraints 10
_refine_ls_restrained_S_all 1.069
_refine_ls_R_factor_all 0.0615
_refine_ls_R_factor_gt 0.0482
_refine_ls_shift/su_max 0.001
_refine_ls_shift/su_mean 0.000
_refine_ls_structure_factor_coef Fsqd
_refine_ls_weighting_details 'calc w=1/[\s^2^(Fo^2^)+(0.0671P)^2^+2.3044P] where P=(Fo^2^+2Fc^2^)/3'
_refine_ls_weighting_scheme calc
_refine_ls_wR_factor_gt 0.1215
_refine_ls_wR_factor_ref 0.1301
_reflns_number_gt 11650
_reflns_number_total 14418
_reflns_threshold_expression >2sigma(I)
_cod_data_source_file ic6b02933_si_001.cif
_cod_data_source_block 7_pa1125as_100K
_cod_depositor_comments
;
The following automatic conversions were performed:

'_symmetry_cell_setting' value 'Triclinic' changed to 'triclinic'
according to
/home/data/users/saulius/crontab/automatic-downloads/rss-feeds/ACS/lib/dictionaries/cif_core.dic
dictionary named 'cif_core.dic' version 2.4.2 from 2011-04-26.

Automatic conversion script
Id: cif_fix_values 4973 2017-02-22 13:04:09Z antanas 
;
_cod_database_code 4345947

loop_
_symmetry_equiv_pos_as_xyz
'x, y, z'
'-x, -y, -z'

loop_
_atom_site_label
_atom_site_type_symbol
_atom_site_fract_x
_atom_site_fract_y
_atom_site_fract_z
_atom_site_U_iso_or_equiv
_atom_site_adp_type
_atom_site_occupancy
_atom_site_symmetry_multiplicity
_atom_site_calc_flag
_atom_site_refinement_flags
_atom_site_disorder_assembly
_atom_site_disorder_group
Cu1A Cu 0.37714(3) 0.67318(2) -0.023560(12) 0.02017(8) Uani 1 1 d . . .
Cl1A Cl 0.5000 0.5000 0.0000 0.0292(2) Uani 1 2 d S . .
C1A C 0.2412(2) 0.69967(19) 0.11228(10) 0.0202(5) Uani 1 1 d . . .
H1A H 0.1998 0.7278 0.1516 0.024 Uiso 1 1 calc R . .
C2A C 0.5137(2) 0.32310(18) 0.16405(10) 0.0187(4) Uani 1 1 d . . .
H2A H 0.5001 0.3130 0.2087 0.022 Uiso 1 1 calc R . .
C3A C 0.2641(2) 0.57335(18) 0.11927(10) 0.0191(5) Uani 1 1 d . . .
C4A C 0.1703(2) 0.5231(2) 0.11372(10) 0.0217(5) Uani 1 1 d . . .
H4A H 0.0934 0.5671 0.1039 0.026 Uiso 1 1 calc R . .
C5A C 0.1893(2) 0.4090(2) 0.12256(11) 0.0233(5) Uani 1 1 d . . .
H5A H 0.1255 0.3751 0.1183 0.028 Uiso 1 1 calc R . .
C6A C 0.3008(2) 0.34412(19) 0.13761(10) 0.0212(5) Uani 1 1 d . . .
H6A H 0.3131 0.2661 0.1440 0.025 Uiso 1 1 calc R . .
C7A C 0.3945(2) 0.39418(18) 0.14332(9) 0.0180(4) Uani 1 1 d . . .
C8A C 0.3755(2) 0.50844(18) 0.13489(10) 0.0186(4) Uani 1 1 d . . .
H8A H 0.4389 0.5425 0.1398 0.022 Uiso 1 1 calc R . .
C11A C 0.0421(2) 0.8102(2) 0.07673(12) 0.0260(5) Uani 1 1 d . . .
C12A C 0.0043(2) 0.8452(2) 0.02093(12) 0.0290(6) Uani 1 1 d . . .
H12A H -0.0736 0.8888 0.0124 0.035 Uiso 1 1 calc R . .
C13A C 0.1028(2) 0.8042(2) -0.02058(11) 0.0260(5) Uani 1 1 d . . .
C14A C -0.0244(3) 0.8279(2) 0.13786(13) 0.0360(7) Uani 1 1 d . . .
H14A H -0.0260 0.7561 0.1589 0.054 Uiso 1 1 calc R . .
H14B H -0.1079 0.8715 0.1342 0.054 Uiso 1 1 calc R . .
H14C H 0.0172 0.8678 0.1605 0.054 Uiso 1 1 calc R . .
C15A C 0.1089(3) 0.8240(2) -0.08739(12) 0.0329(6) Uani 1 1 d . . .
H15A H 0.1917 0.8271 -0.1035 0.049 Uiso 1 1 calc R . .
H15B H 0.0520 0.8943 -0.0978 0.049 Uiso 1 1 calc R . .
H15C H 0.0870 0.7635 -0.1046 0.049 Uiso 1 1 calc R . .
C21A C 0.4148(2) 0.76045(19) 0.14504(11) 0.0249(5) Uani 1 1 d . . .
C22A C 0.5274(2) 0.7656(2) 0.11799(11) 0.0262(5) Uani 1 1 d . . .
H22A H 0.5908 0.7820 0.1363 0.031 Uiso 1 1 calc R . .
C23A C 0.5310(2) 0.74196(19) 0.05788(11) 0.0238(5) Uani 1 1 d . . .
C24A C 0.3614(3) 0.7736(2) 0.20865(11) 0.0348(6) Uani 1 1 d . . .
H24A H 0.2854 0.8317 0.2101 0.052 Uiso 1 1 calc R . .
H24B H 0.4190 0.7943 0.2316 0.052 Uiso 1 1 calc R . .
H24C H 0.3449 0.7035 0.2261 0.052 Uiso 1 1 calc R . .
C25A C 0.6310(2) 0.7410(2) 0.00897(12) 0.0305(6) Uani 1 1 d . . .
H25A H 0.6427 0.6754 -0.0139 0.046 Uiso 1 1 calc R . .
H25B H 0.7063 0.7390 0.0262 0.046 Uiso 1 1 calc R . .
H25C H 0.6100 0.8080 -0.0177 0.046 Uiso 1 1 calc R . .
C31A C 0.5590(2) 0.1142(2) 0.17398(11) 0.0231(5) Uani 1 1 d . . .
C32A C 0.6028(2) 0.0341(2) 0.13347(12) 0.0271(5) Uani 1 1 d . . .
H32A H 0.6216 -0.0438 0.1422 0.033 Uiso 1 1 calc R . .
C33A C 0.6142(2) 0.0890(2) 0.07718(12) 0.0247(5) Uani 1 1 d . . .
C34A C 0.5230(3) 0.1038(2) 0.23940(12) 0.0308(6) Uani 1 1 d . . .
H34A H 0.5676 0.1434 0.2604 0.046 Uiso 1 1 calc R . .
H34B H 0.5421 0.0254 0.2534 0.046 Uiso 1 1 calc R . .
H34C H 0.4354 0.1358 0.2476 0.046 Uiso 1 1 calc R . .
C35A C 0.6586(3) 0.0376(2) 0.01844(13) 0.0322(6) Uani 1 1 d . . .
H35A H 0.5907 0.0502 -0.0062 0.048 Uiso 1 1 calc R . .
H35B H 0.6921 -0.0422 0.0257 0.048 Uiso 1 1 calc R . .
H35C H 0.7221 0.0712 -0.0026 0.048 Uiso 1 1 calc R . .
C41A C 0.6643(2) 0.4238(2) 0.18963(10) 0.0225(5) Uani 1 1 d . . .
C42A C 0.7467(2) 0.4737(2) 0.15574(11) 0.0248(5) Uani 1 1 d . . .
H42A H 0.7953 0.5154 0.1700 0.030 Uiso 1 1 calc R . .
C43A C 0.7450(2) 0.4510(2) 0.09619(11) 0.0225(5) Uani 1 1 d . . .
C44A C 0.6306(3) 0.4172(3) 0.25578(11) 0.0323(6) Uani 1 1 d . . .
H44A H 0.5446 0.4545 0.2647 0.048 Uiso 1 1 calc R . .
H44B H 0.6808 0.4534 0.2754 0.048 Uiso 1 1 calc R . .
H44C H 0.6444 0.3393 0.2707 0.048 Uiso 1 1 calc R . .
C45A C 0.8241(3) 0.4810(2) 0.04286(11) 0.0298(6) Uani 1 1 d . . .
H45A H 0.8978 0.4209 0.0370 0.045 Uiso 1 1 calc R . .
H45B H 0.8467 0.5493 0.0493 0.045 Uiso 1 1 calc R . .
H45C H 0.7799 0.4924 0.0072 0.045 Uiso 1 1 calc R . .
N11A N 0.19753(19) 0.74491(16) 0.00743(8) 0.0216(4) Uani 1 1 d . . .
N12A N 0.15923(19) 0.75077(16) 0.06742(9) 0.0213(4) Uani 1 1 d . . .
N21A N 0.42552(19) 0.72226(16) 0.04848(8) 0.0209(4) Uani 1 1 d . . .
N22A N 0.35321(19) 0.73612(16) 0.10187(8) 0.0206(4) Uani 1 1 d . . .
N31A N 0.58080(19) 0.19911(16) 0.08179(9) 0.0216(4) Uani 1 1 d . . .
N32A N 0.54776(18) 0.21293(16) 0.14180(9) 0.0204(4) Uani 1 1 d . . .
N41A N 0.66419(18) 0.39174(16) 0.09310(8) 0.0203(4) Uani 1 1 d . . .
N42A N 0.61535(18) 0.37512(16) 0.15077(8) 0.0197(4) Uani 1 1 d . . .
Cu1B Cu -0.11551(3) 1.17021(2) 0.465882(12) 0.01975(8) Uani 1 1 d . . .
Cl1B Cl 0.0000 1.0000 0.5000 0.02873(19) Uani 1 2 d S . .
C1B C -0.0148(2) 1.16158(18) 0.32602(10) 0.0187(4) Uani 1 1 d . . .
H1B H -0.0015 1.1673 0.2812 0.022 Uiso 1 1 calc R . .
C2B C 0.2384(2) 0.78722(18) 0.39544(10) 0.0175(4) Uani 1 1 d . . .
H2B H 0.2747 0.7513 0.3573 0.021 Uiso 1 1 calc R . .
C3B C 0.1031(2) 1.09029(18) 0.34808(9) 0.0175(4) Uani 1 1 d . . .
C4B C 0.2025(2) 1.13567(19) 0.34817(10) 0.0216(5) Uani 1 1 d . . .
H4B H 0.1958 1.2118 0.3366 0.026 Uiso 1 1 calc R . .
C5B C 0.3116(2) 1.0688(2) 0.36534(10) 0.0225(5) Uani 1 1 d . . .
H5B H 0.3793 1.0998 0.3657 0.027 Uiso 1 1 calc R . .
C6B C 0.3229(2) 0.95736(19) 0.38190(10) 0.0214(5) Uani 1 1 d . . .
H6B H 0.3979 0.9124 0.3936 0.026 Uiso 1 1 calc R . .
C7B C 0.2240(2) 0.91158(18) 0.38140(9) 0.0182(4) Uani 1 1 d . . .
C8B C 0.1146(2) 0.97801(18) 0.36385(9) 0.0176(4) Uani 1 1 d . . .
H8B H 0.0475 0.9466 0.3626 0.021 Uiso 1 1 calc R . .
C11B C -0.0556(2) 1.37005(19) 0.31041(11) 0.0223(5) Uani 1 1 d . . .
C12B C -0.1067(2) 1.4547(2) 0.34748(11) 0.0239(5) Uani 1 1 d . . .
H12B H -0.1248 1.5319 0.3363 0.029 Uiso 1 1 calc R . .
C13B C -0.1267(2) 1.4055(2) 0.40438(11) 0.0249(5) Uani 1 1 d . . .
C14B C -0.0091(3) 1.3727(2) 0.24591(11) 0.0292(6) Uani 1 1 d . . .
H14D H 0.0775 1.3348 0.2413 0.044 Uiso 1 1 calc R . .
H14E H -0.0198 1.4498 0.2300 0.044 Uiso 1 1 calc R . .
H14F H -0.0543 1.3353 0.2238 0.044 Uiso 1 1 calc R . .
C15B C -0.1788(3) 1.4636(2) 0.46052(12) 0.0326(6) Uani 1 1 d . . .
H15D H -0.2389 1.4273 0.4827 0.049 Uiso 1 1 calc R . .
H15E H -0.2182 1.5412 0.4501 0.049 Uiso 1 1 calc R . .
H15F H -0.1134 1.4604 0.4855 0.049 Uiso 1 1 calc R . .
C21B C -0.1643(2) 1.0551(2) 0.30617(11) 0.0230(5) Uani 1 1 d . . .
C22B C -0.2368(2) 0.9993(2) 0.34320(11) 0.0259(5) Uani 1 1 d . . .
H22B H -0.2828 0.9528 0.3314 0.031 Uiso 1 1 calc R . .
C23B C -0.2296(2) 1.0245(2) 0.40192(11) 0.0235(5) Uani 1 1 d . . .
C24B C -0.1380(3) 1.0607(3) 0.23952(11) 0.0327(6) Uani 1 1 d . . .
H24D H -0.1616 1.1380 0.2238 0.049 Uiso 1 1 calc R . .
H24E H -0.1843 1.0172 0.2224 0.049 Uiso 1 1 calc R . .
H24F H -0.0508 1.0306 0.2286 0.049 Uiso 1 1 calc R . .
C25B C -0.2959(3) 0.9885(2) 0.45841(12) 0.0318(6) Uani 1 1 d . . .
H25D H -0.2463 0.9823 0.4917 0.048 Uiso 1 1 calc R . .
H25E H -0.3118 0.9164 0.4539 0.048 Uiso 1 1 calc R . .
H25F H -0.3733 1.0432 0.4667 0.048 Uiso 1 1 calc R . .
C31B C 0.4362(2) 0.67178(19) 0.42971(11) 0.0234(5) Uani 1 1 d . . .
C32B C 0.4827(2) 0.6531(2) 0.48427(12) 0.0279(5) Uani 1 1 d . . .
H32B H 0.5604 0.6084 0.4924 0.033 Uiso 1 1 calc R . .
C33B C 0.3942(2) 0.7122(2) 0.52550(11) 0.0262(5) Uani 1 1 d . . .
C34B C 0.4903(2) 0.6323(2) 0.36974(12) 0.0315(6) Uani 1 1 d . . .
H34D H 0.4387 0.5910 0.3549 0.047 Uiso 1 1 calc R . .
H34E H 0.5717 0.5839 0.3730 0.047 Uiso 1 1 calc R . .
H34F H 0.4960 0.6961 0.3418 0.047 Uiso 1 1 calc R . .
C35B C 0.4001(3) 0.7132(3) 0.59132(12) 0.0371(7) Uani 1 1 d . . .
H35D H 0.4162 0.7831 0.6001 0.056 Uiso 1 1 calc R . .
H35E H 0.4656 0.6512 0.6041 0.056 Uiso 1 1 calc R . .
H35F H 0.3224 0.7059 0.6129 0.056 Uiso 1 1 calc R . .
C41B C 0.0538(2) 0.72905(19) 0.37322(11) 0.0225(5) Uani 1 1 d . . .
C42B C -0.0514(2) 0.7157(2) 0.40634(11) 0.0245(5) Uani 1 1 d . . .
H42B H -0.1174 0.6957 0.3921 0.029 Uiso 1 1 calc R . .
C43B C -0.0421(2) 0.73720(19) 0.46526(11) 0.0227(5) Uani 1 1 d . . .
C44B C 0.0900(3) 0.7216(2) 0.30754(11) 0.0293(6) Uani 1 1 d . . .
H44D H 0.1034 0.7928 0.2901 0.044 Uiso 1 1 calc R . .
H44E H 0.0253 0.7037 0.2885 0.044 Uiso 1 1 calc R . .
H44F H 0.1653 0.6636 0.3008 0.044 Uiso 1 1 calc R . .
C45B C -0.1310(2) 0.7302(2) 0.51887(12) 0.0298(6) Uani 1 1 d . . .
H45D H -0.0995 0.6635 0.5442 0.045 Uiso 1 1 calc R . .
H45E H -0.2088 0.7268 0.5059 0.045 Uiso 1 1 calc R . .
H45F H -0.1433 0.7958 0.5418 0.045 Uiso 1 1 calc R . .
N11B N -0.09074(19) 1.29472(16) 0.40373(9) 0.0217(4) Uani 1 1 d . . .
N12B N -0.04773(18) 1.27442(15) 0.34529(8) 0.0189(4) Uani 1 1 d . . .
N21B N -0.15564(18) 1.09219(16) 0.40117(8) 0.0198(4) Uani 1 1 d . . .
N22B N -0.11697(18) 1.11146(16) 0.34205(8) 0.0190(4) Uani 1 1 d . . .
N31B N 0.29656(19) 0.76737(17) 0.49811(8) 0.0219(4) Uani 1 1 d . . .
N32B N 0.32317(18) 0.74006(16) 0.43940(8) 0.0195(4) Uani 1 1 d . . .
N41B N 0.06304(19) 0.76425(16) 0.46841(8) 0.0205(4) Uani 1 1 d . . .
N42B N 0.12268(18) 0.75667(15) 0.41143(8) 0.0185(4) Uani 1 1 d . . .
Cl1 Cl 0.73566(6) 0.73153(5) 0.25829(3) 0.03105(15) Uani 1 1 d D . .
O11 O 0.8507(2) 0.66154(18) 0.23802(11) 0.0495(6) Uani 1 1 d D . .
O12 O 0.7204(2) 0.83781(18) 0.22826(11) 0.0513(6) Uani 1 1 d D . .
O13 O 0.7277(2) 0.73981(19) 0.32225(9) 0.0475(6) Uani 1 1 d D . .
O14 O 0.6428(2) 0.6802(2) 0.24567(10) 0.0504(6) Uani 1 1 d D . .
Cl2A Cl 0.19723(10) 0.07471(10) 0.14454(8) 0.0290(3) Uani 0.775(4) 1 d P A 1
O21A O 0.1533(3) -0.0223(2) 0.1397(2) 0.0602(11) Uani 0.775(4) 1 d P A 1
O22A O 0.1213(5) 0.1404(4) 0.18949(17) 0.0609(14) Uani 0.775(4) 1 d P A 1
O23A O 0.3200(3) 0.0474(4) 0.1548(3) 0.083(2) Uani 0.775(4) 1 d P A 1
O24A O 0.1898(4) 0.1393(3) 0.08964(15) 0.0756(13) Uani 0.775(4) 1 d P A 1
Cl2B Cl 0.1932(4) 0.0561(4) 0.1675(2) 0.0290(3) Uani 0.225(4) 1 d PD A 2
O21B O 0.1536(10) -0.0157(8) 0.2146(4) 0.0504(19) Uiso 0.225(4) 1 d PD A 2
O22B O 0.1154(19) 0.1604(12) 0.1750(8) 0.0504(19) Uiso 0.225(4) 1 d PD A 2
O23B O 0.3116(12) 0.0510(17) 0.1793(7) 0.0504(19) Uiso 0.225(4) 1 d PD A 2
O24B O 0.1789(11) 0.0131(10) 0.1116(4) 0.0504(19) Uiso 0.225(4) 1 d PD A 2
Cl3 Cl 0.29879(6) 0.42335(5) 0.33136(3) 0.03190(15) Uani 1 1 d . . .
O31 O 0.1753(2) 0.4197(2) 0.33000(13) 0.0558(7) Uani 1 1 d . . .
O32 O 0.37922(19) 0.31870(16) 0.31603(11) 0.0414(5) Uani 1 1 d . . .
O33 O 0.3146(2) 0.4491(2) 0.39007(10) 0.0494(6) Uani 1 1 d . . .
O34 O 0.3293(2) 0.50808(17) 0.28849(10) 0.0428(5) Uani 1 1 d . . .

loop_
_atom_site_aniso_label
_atom_site_aniso_U_11
_atom_site_aniso_U_22
_atom_site_aniso_U_33
_atom_site_aniso_U_23
_atom_site_aniso_U_13
_atom_site_aniso_U_12
Cu1A 0.02339(17) 0.02354(15) 0.01399(14) -0.00241(11) -0.00104(11) -0.00648(12)
Cl1A 0.0403(5) 0.0225(4) 0.0193(4) -0.0020(3) -0.0053(4) 0.0036(4)
C1A 0.0234(12) 0.0196(11) 0.0153(10) -0.0009(8) -0.0004(9) -0.0020(9)
C2A 0.0210(12) 0.0183(11) 0.0154(10) 0.0011(8) -0.0015(9) -0.0033(9)
C3A 0.0225(12) 0.0200(11) 0.0127(10) 0.0004(8) 0.0011(9) -0.0034(9)
C4A 0.0186(12) 0.0267(12) 0.0170(10) 0.0014(9) -0.0001(9) -0.0024(9)
C5A 0.0213(12) 0.0280(12) 0.0211(11) 0.0019(9) 0.0006(9) -0.0098(10)
C6A 0.0247(13) 0.0207(11) 0.0179(11) 0.0023(9) 0.0005(9) -0.0078(9)
C7A 0.0197(12) 0.0211(11) 0.0118(9) 0.0003(8) 0.0008(8) -0.0037(9)
C8A 0.0219(12) 0.0201(11) 0.0133(10) -0.0009(8) 0.0003(9) -0.0057(9)
C11A 0.0233(13) 0.0213(12) 0.0293(13) -0.0013(10) 0.0025(10) -0.0004(10)
C12A 0.0243(13) 0.0258(13) 0.0318(14) 0.0024(10) -0.0019(11) 0.0012(10)
C13A 0.0258(13) 0.0261(12) 0.0246(12) 0.0024(10) -0.0049(10) -0.0040(10)
C14A 0.0328(16) 0.0355(15) 0.0312(14) -0.0040(12) 0.0087(12) 0.0022(12)
C15A 0.0319(15) 0.0402(15) 0.0228(13) 0.0066(11) -0.0087(11) -0.0024(12)
C21A 0.0371(15) 0.0197(11) 0.0187(11) -0.0008(9) -0.0065(10) -0.0067(10)
C22A 0.0327(14) 0.0223(12) 0.0254(12) -0.0013(10) -0.0093(11) -0.0068(10)
C23A 0.0289(13) 0.0181(11) 0.0245(12) -0.0022(9) -0.0056(10) -0.0043(10)
C24A 0.0499(18) 0.0413(16) 0.0170(12) -0.0036(11) -0.0033(12) -0.0178(14)
C25A 0.0268(14) 0.0359(14) 0.0306(13) -0.0073(11) -0.0018(11) -0.0099(11)
C31A 0.0209(12) 0.0214(11) 0.0257(12) 0.0070(9) -0.0058(10) -0.0041(9)
C32A 0.0282(14) 0.0189(11) 0.0325(13) 0.0020(10) -0.0033(11) -0.0037(10)
C33A 0.0220(13) 0.0212(11) 0.0292(13) -0.0022(10) -0.0037(10) -0.0017(10)
C34A 0.0369(16) 0.0258(13) 0.0253(13) 0.0088(10) -0.0011(11) -0.0041(11)
C35A 0.0382(16) 0.0198(12) 0.0360(15) -0.0068(11) -0.0016(12) -0.0018(11)
C41A 0.0221(12) 0.0285(12) 0.0171(11) -0.0029(9) -0.0033(9) -0.0054(10)
C42A 0.0246(13) 0.0293(13) 0.0224(12) -0.0030(10) -0.0026(10) -0.0093(10)
C43A 0.0229(13) 0.0242(12) 0.0205(11) -0.0008(9) -0.0034(9) -0.0054(10)
C44A 0.0349(15) 0.0509(17) 0.0161(11) -0.0063(11) -0.0012(11) -0.0190(13)
C45A 0.0347(15) 0.0356(14) 0.0228(12) 0.0010(10) -0.0008(11) -0.0173(12)
N11A 0.0239(11) 0.0235(10) 0.0148(9) 0.0012(7) -0.0015(8) -0.0024(8)
N12A 0.0240(11) 0.0204(9) 0.0162(9) -0.0002(7) 0.0011(8) -0.0010(8)
N21A 0.0242(11) 0.0206(10) 0.0167(9) -0.0032(7) 0.0006(8) -0.0036(8)
N22A 0.0263(11) 0.0185(9) 0.0160(9) -0.0019(7) -0.0020(8) -0.0036(8)
N31A 0.0267(11) 0.0194(9) 0.0175(9) -0.0017(7) -0.0031(8) -0.0029(8)
N32A 0.0223(10) 0.0188(9) 0.0176(9) 0.0015(7) -0.0022(8) -0.0017(8)
N41A 0.0231(11) 0.0243(10) 0.0136(9) 0.0006(7) -0.0012(8) -0.0067(8)
N42A 0.0206(10) 0.0240(10) 0.0137(9) -0.0007(7) -0.0005(8) -0.0049(8)
Cu1B 0.02480(17) 0.02137(15) 0.01338(14) -0.00114(10) -0.00033(11) -0.00698(12)
Cl1B 0.0411(5) 0.0219(4) 0.0182(4) -0.0003(3) -0.0060(4) 0.0025(4)
C1B 0.0229(12) 0.0178(10) 0.0146(10) 0.0002(8) -0.0014(9) -0.0043(9)
C2B 0.0189(11) 0.0179(10) 0.0141(10) 0.0007(8) -0.0013(8) -0.0022(9)
C3B 0.0207(12) 0.0187(10) 0.0114(9) 0.0006(8) -0.0002(8) -0.0028(9)
C4B 0.0270(13) 0.0216(11) 0.0157(10) 0.0030(9) 0.0015(9) -0.0082(10)
C5B 0.0214(12) 0.0268(12) 0.0196(11) 0.0016(9) 0.0009(9) -0.0091(10)
C6B 0.0201(12) 0.0241(12) 0.0175(10) 0.0024(9) -0.0004(9) -0.0028(9)
C7B 0.0233(12) 0.0173(10) 0.0121(9) 0.0000(8) 0.0013(9) -0.0036(9)
C8B 0.0205(12) 0.0196(10) 0.0126(10) -0.0020(8) 0.0000(8) -0.0048(9)
C11B 0.0227(12) 0.0214(11) 0.0221(11) 0.0046(9) -0.0050(10) -0.0050(9)
C12B 0.0253(13) 0.0180(11) 0.0269(12) 0.0038(9) -0.0053(10) -0.0035(9)
C13B 0.0278(13) 0.0193(11) 0.0259(12) -0.0004(9) -0.0023(10) -0.0034(10)
C14B 0.0360(15) 0.0278(13) 0.0218(12) 0.0071(10) -0.0033(11) -0.0068(11)
C15B 0.0429(17) 0.0188(12) 0.0315(14) -0.0042(10) 0.0047(12) -0.0024(11)
C21B 0.0234(13) 0.0263(12) 0.0184(11) -0.0023(9) -0.0040(9) -0.0034(10)
C22B 0.0281(14) 0.0289(13) 0.0233(12) -0.0030(10) -0.0035(10) -0.0109(11)
C23B 0.0249(13) 0.0243(12) 0.0212(11) 0.0014(9) -0.0028(10) -0.0068(10)
C24B 0.0375(16) 0.0466(16) 0.0177(12) -0.0060(11) -0.0021(11) -0.0158(13)
C25B 0.0384(16) 0.0367(15) 0.0245(13) 0.0026(11) -0.0009(11) -0.0194(12)
C31B 0.0215(12) 0.0202(11) 0.0266(12) -0.0020(9) -0.0016(10) -0.0020(9)
C32B 0.0241(13) 0.0265(13) 0.0302(13) -0.0008(10) -0.0075(11) 0.0011(10)
C33B 0.0273(14) 0.0249(12) 0.0242(12) 0.0028(10) -0.0066(10) -0.0020(10)
C34B 0.0252(14) 0.0358(14) 0.0314(14) -0.0131(11) 0.0014(11) -0.0019(11)
C35B 0.0332(16) 0.0482(17) 0.0228(13) 0.0028(12) -0.0093(11) 0.0041(13)
C41B 0.0286(13) 0.0189(11) 0.0201(11) -0.0016(9) -0.0041(10) -0.0052(10)
C42B 0.0275(13) 0.0228(12) 0.0251(12) -0.0034(9) -0.0033(10) -0.0085(10)
C43B 0.0246(13) 0.0203(11) 0.0229(12) -0.0038(9) 0.0005(10) -0.0056(9)
C44B 0.0367(15) 0.0352(14) 0.0176(11) -0.0039(10) -0.0031(11) -0.0109(12)
C45B 0.0289(14) 0.0338(14) 0.0286(13) -0.0070(11) 0.0047(11) -0.0133(11)
N11B 0.0276(11) 0.0188(9) 0.0164(9) -0.0014(7) 0.0010(8) -0.0028(8)
N12B 0.0228(10) 0.0167(9) 0.0150(9) 0.0021(7) -0.0025(8) -0.0015(8)
N21B 0.0239(11) 0.0208(9) 0.0134(9) 0.0019(7) -0.0014(8) -0.0047(8)
N22B 0.0214(10) 0.0211(9) 0.0131(9) 0.0008(7) -0.0015(7) -0.0038(8)
N31B 0.0243(11) 0.0245(10) 0.0140(9) 0.0009(8) -0.0016(8) -0.0017(8)
N32B 0.0226(10) 0.0189(9) 0.0147(9) 0.0000(7) -0.0012(8) -0.0017(8)
N41B 0.0244(11) 0.0210(9) 0.0154(9) -0.0017(7) 0.0027(8) -0.0062(8)
N42B 0.0227(10) 0.0180(9) 0.0137(9) 0.0003(7) -0.0010(8) -0.0039(8)
Cl1 0.0346(4) 0.0324(3) 0.0281(3) 0.0077(3) -0.0113(3) -0.0116(3)
O11 0.0465(14) 0.0344(11) 0.0635(15) 0.0119(11) -0.0096(12) -0.0060(10)
O12 0.0620(16) 0.0333(11) 0.0484(14) 0.0141(10) 0.0002(12) -0.0013(11)
O13 0.0717(16) 0.0498(13) 0.0313(11) 0.0036(9) -0.0198(11) -0.0291(12)
O14 0.0528(14) 0.0764(17) 0.0341(11) -0.0108(11) -0.0042(10) -0.0355(13)
Cl2A 0.0219(4) 0.0237(5) 0.0417(8) -0.0068(5) 0.0007(5) -0.0064(3)
O21A 0.0392(18) 0.0247(14) 0.123(3) -0.0121(17) -0.0173(19) -0.0118(13)
O22A 0.064(2) 0.087(3) 0.039(2) -0.030(2) 0.021(2) -0.035(2)
O23A 0.0268(18) 0.057(2) 0.170(6) -0.021(4) -0.033(3) -0.0051(16)
O24A 0.105(3) 0.103(3) 0.0413(18) 0.0072(18) -0.0011(19) -0.074(3)
Cl2B 0.0219(4) 0.0237(5) 0.0417(8) -0.0068(5) 0.0007(5) -0.0064(3)
Cl3 0.0231(3) 0.0255(3) 0.0469(4) -0.0010(3) -0.0033(3) -0.0062(2)
O31 0.0254(11) 0.0459(13) 0.098(2) 0.0047(13) -0.0132(12) -0.0124(10)
O32 0.0349(12) 0.0283(10) 0.0597(14) -0.0058(9) -0.0037(10) -0.0047(9)
O33 0.0499(14) 0.0562(14) 0.0396(12) -0.0025(11) 0.0039(11) -0.0123(11)
O34 0.0420(13) 0.0363(11) 0.0485(13) 0.0090(9) -0.0032(10) -0.0118(9)

loop_
_atom_type_symbol
_atom_type_description
_atom_type_scat_dispersion_real
_atom_type_scat_dispersion_imag
_atom_type_scat_source
C C 0.0033 0.0016 'International Tables Vol C Tables 4.2.6.8 and 6.1.1.4'
H H 0.0000 0.0000 'International Tables Vol C Tables 4.2.6.8 and 6.1.1.4'
N N 0.0061 0.0033 'International Tables Vol C Tables 4.2.6.8 and 6.1.1.4'
O O 0.0106 0.0060 'International Tables Vol C Tables 4.2.6.8 and 6.1.1.4'
Cl Cl 0.1484 0.1585 'International Tables Vol C Tables 4.2.6.8 and 6.1.1.4'
Cu Cu 0.3201 1.2651 'International Tables Vol C Tables 4.2.6.8 and 6.1.1.4'

loop_
_geom_angle_atom_site_label_1
_geom_angle_atom_site_label_2
_geom_angle_atom_site_label_3
_geom_angle
_geom_angle_site_symmetry_1
_geom_angle_site_symmetry_3
N21A Cu1A N41A 174.23(8) . 2_665
N21A Cu1A N11A 87.65(8) . .
N41A Cu1A N11A 95.07(8) 2_665 .
N21A Cu1A N31A 95.73(8) . 2_665
N41A Cu1A N31A 88.75(8) 2_665 2_665
N11A Cu1A N31A 100.98(8) . 2_665
N21A Cu1A Cl1A 86.96(6) . .
N41A Cu1A Cl1A 87.41(6) 2_665 .
N11A Cu1A Cl1A 130.20(6) . .
N31A Cu1A Cl1A 128.82(6) 2_665 .
Cu1A Cl1A Cu1A 180.0 2_665 .
N22A C1A N12A 111.07(19) . .
N22A C1A C3A 112.42(19) . .
N12A C1A C3A 113.57(19) . .
N22A C1A H1A 106.4 . .
N12A C1A H1A 106.4 . .
C3A C1A H1A 106.4 . .
N32A C2A N42A 109.72(18) . .
N32A C2A C7A 113.32(18) . .
N42A C2A C7A 113.73(18) . .
N32A C2A H2A 106.5 . .
N42A C2A H2A 106.5 . .
C7A C2A H2A 106.5 . .
C8A C3A C4A 119.5(2) . .
C8A C3A C1A 120.5(2) . .
C4A C3A C1A 119.9(2) . .
C5A C4A C3A 120.0(2) . .
C5A C4A H4A 120.0 . .
C3A C4A H4A 120.0 . .
C4A C5A C6A 120.5(2) . .
C4A C5A H5A 119.8 . .
C6A C5A H5A 119.8 . .
C5A C6A C7A 119.6(2) . .
C5A C6A H6A 120.2 . .
C7A C6A H6A 120.2 . .
C8A C7A C6A 120.0(2) . .
C8A C7A C2A 120.6(2) . .
C6A C7A C2A 119.1(2) . .
C7A C8A C3A 120.3(2) . .
C7A C8A H8A 119.8 . .
C3A C8A H8A 119.8 . .
N12A C11A C12A 106.4(2) . .
N12A C11A C14A 123.0(2) . .
C12A C11A C14A 130.7(2) . .
C11A C12A C13A 106.5(2) . .
C11A C12A H12A 126.8 . .
C13A C12A H12A 126.8 . .
N11A C13A C12A 110.5(2) . .
N11A C13A C15A 122.6(2) . .
C12A C13A C15A 126.9(2) . .
C11A C14A H14A 109.5 . .
C11A C14A H14B 109.5 . .
H14A C14A H14B 109.5 . .
C11A C14A H14C 109.5 . .
H14A C14A H14C 109.5 . .
H14B C14A H14C 109.5 . .
C13A C15A H15A 109.5 . .
C13A C15A H15B 109.5 . .
H15A C15A H15B 109.5 . .
C13A C15A H15C 109.5 . .
H15A C15A H15C 109.5 . .
H15B C15A H15C 109.5 . .
N22A C21A C22A 106.5(2) . .
N22A C21A C24A 122.7(2) . .
C22A C21A C24A 130.7(2) . .
C21A C22A C23A 106.8(2) . .
C21A C22A H22A 126.6 . .
C23A C22A H22A 126.6 . .
N21A C23A C22A 109.7(2) . .
N21A C23A C25A 122.0(2) . .
C22A C23A C25A 128.3(2) . .
C21A C24A H24A 109.5 . .
C21A C24A H24B 109.5 . .
H24A C24A H24B 109.5 . .
C21A C24A H24C 109.5 . .
H24A C24A H24C 109.5 . .
H24B C24A H24C 109.5 . .
C23A C25A H25A 109.5 . .
C23A C25A H25B 109.5 . .
H25A C25A H25B 109.5 . .
C23A C25A H25C 109.5 . .
H25A C25A H25C 109.5 . .
H25B C25A H25C 109.5 . .
N32A C31A C32A 106.1(2) . .
N32A C31A C34A 123.5(2) . .
C32A C31A C34A 130.4(2) . .
C31A C32A C33A 106.9(2) . .
C31A C32A H32A 126.6 . .
C33A C32A H32A 126.6 . .
N31A C33A C32A 110.3(2) . .
N31A C33A C35A 122.5(2) . .
C32A C33A C35A 127.1(2) . .
C31A C34A H34A 109.5 . .
C31A C34A H34B 109.5 . .
H34A C34A H34B 109.5 . .
C31A C34A H34C 109.5 . .
H34A C34A H34C 109.5 . .
H34B C34A H34C 109.5 . .
C33A C35A H35A 109.5 . .
C33A C35A H35B 109.5 . .
H35A C35A H35B 109.5 . .
C33A C35A H35C 109.5 . .
H35A C35A H35C 109.5 . .
H35B C35A H35C 109.5 . .
N42A C41A C42A 106.5(2) . .
N42A C41A C44A 123.1(2) . .
C42A C41A C44A 130.4(2) . .
C41A C42A C43A 106.5(2) . .
C41A C42A H42A 126.8 . .
C43A C42A H42A 126.8 . .
N41A C43A C42A 110.0(2) . .
N41A C43A C45A 122.9(2) . .
C42A C43A C45A 127.1(2) . .
C41A C44A H44A 109.5 . .
C41A C44A H44B 109.5 . .
H44A C44A H44B 109.5 . .
C41A C44A H44C 109.5 . .
H44A C44A H44C 109.5 . .
H44B C44A H44C 109.5 . .
C43A C45A H45A 109.5 . .
C43A C45A H45B 109.5 . .
H45A C45A H45B 109.5 . .
C43A C45A H45C 109.5 . .
H45A C45A H45C 109.5 . .
H45B C45A H45C 109.5 . .
C13A N11A N12A 105.30(19) . .
C13A N11A Cu1A 132.26(17) . .
N12A N11A Cu1A 121.92(15) . .
C11A N12A N11A 111.3(2) . .
C11A N12A C1A 127.7(2) . .
N11A N12A C1A 120.94(19) . .
C23A N21A N22A 106.20(19) . .
C23A N21A Cu1A 129.82(16) . .
N22A N21A Cu1A 123.87(15) . .
C21A N22A N21A 110.7(2) . .
C21A N22A C1A 125.8(2) . .
N21A N22A C1A 121.54(18) . .
C33A N31A N32A 105.06(19) . .
C33A N31A Cu1A 130.26(17) . 2_665
N32A N31A Cu1A 121.39(14) . 2_665
C31A N32A N31A 111.62(19) . .
C31A N32A C2A 128.0(2) . .
N31A N32A C2A 120.30(18) . .
C43A N41A N42A 106.00(18) . .
C43A N41A Cu1A 130.47(16) . 2_665
N42A N41A Cu1A 123.41(15) . 2_665
C41A N42A N41A 111.08(19) . .
C41A N42A C2A 127.19(19) . .
N41A N42A C2A 121.32(18) . .
N41B Cu1B N21B 174.69(8) 2_576 .
N41B Cu1B N11B 93.88(8) 2_576 .
N21B Cu1B N11B 88.82(8) . .
N41B Cu1B N31B 88.06(8) 2_576 2_576
N21B Cu1B N31B 95.88(8) . 2_576
N11B Cu1B N31B 101.63(8) . 2_576
N41B Cu1B Cl1B 87.54(6) 2_576 .
N21B Cu1B Cl1B 87.37(6) . .
N11B Cu1B Cl1B 136.81(6) . .
N31B Cu1B Cl1B 121.55(6) 2_576 .
Cu1B Cl1B Cu1B 180.0 2_576 .
N22B C1B N12B 109.38(18) . .
N22B C1B C3B 112.66(18) . .
N12B C1B C3B 113.99(18) . .
N22B C1B H1B 106.8 . .
N12B C1B H1B 106.8 . .
C3B C1B H1B 106.8 . .
N32B C2B N42B 111.19(18) . .
N32B C2B C7B 113.37(18) . .
N42B C2B C7B 113.50(18) . .
N32B C2B H2B 106.0 . .
N42B C2B H2B 106.0 . .
C7B C2B H2B 106.0 . .
C4B C3B C8B 119.8(2) . .
C4B C3B C1B 119.8(2) . .
C8B C3B C1B 120.2(2) . .
C5B C4B C3B 119.5(2) . .
C5B C4B H4B 120.2 . .
C3B C4B H4B 120.2 . .
C6B C5B C4B 120.8(2) . .
C6B C5B H5B 119.6 . .
C4B C5B H5B 119.6 . .
C5B C6B C7B 119.9(2) . .
C5B C6B H6B 120.1 . .
C7B C6B H6B 120.1 . .
C6B C7B C8B 119.7(2) . .
C6B C7B C2B 120.1(2) . .
C8B C7B C2B 120.1(2) . .
C3B C8B C7B 120.3(2) . .
C3B C8B H8B 119.8 . .
C7B C8B H8B 119.8 . .
N12B C11B C12B 106.3(2) . .
N12B C11B C14B 122.9(2) . .
C12B C11B C14B 130.7(2) . .
C11B C12B C13B 106.6(2) . .
C11B C12B H12B 126.7 . .
C13B C12B H12B 126.7 . .
N11B C13B C12B 110.7(2) . .
N11B C13B C15B 122.5(2) . .
C12B C13B C15B 126.8(2) . .
C11B C14B H14D 109.5 . .
C11B C14B H14E 109.5 . .
H14D C14B H14E 109.5 . .
C11B C14B H14F 109.5 . .
H14D C14B H14F 109.5 . .
H14E C14B H14F 109.5 . .
C13B C15B H15D 109.5 . .
C13B C15B H15E 109.5 . .
H15D C15B H15E 109.5 . .
C13B C15B H15F 109.5 . .
H15D C15B H15F 109.5 . .
H15E C15B H15F 109.5 . .
N22B C21B C22B 106.6(2) . .
N22B C21B C24B 122.8(2) . .
C22B C21B C24B 130.5(2) . .
C21B C22B C23B 106.4(2) . .
C21B C22B H22B 126.8 . .
C23B C22B H22B 126.8 . .
N21B C23B C22B 109.9(2) . .
N21B C23B C25B 122.4(2) . .
C22B C23B C25B 127.6(2) . .
C21B C24B H24D 109.5 . .
C21B C24B H24E 109.5 . .
H24D C24B H24E 109.5 . .
C21B C24B H24F 109.5 . .
H24D C24B H24F 109.5 . .
H24E C24B H24F 109.5 . .
C23B C25B H25D 109.5 . .
C23B C25B H25E 109.5 . .
H25D C25B H25E 109.5 . .
C23B C25B H25F 109.5 . .
H25D C25B H25F 109.5 . .
H25E C25B H25F 109.5 . .
N32B C31B C32B 105.9(2) . .
N32B C31B C34B 123.1(2) . .
C32B C31B C34B 131.0(2) . .
C31B C32B C33B 107.1(2) . .
C31B C32B H32B 126.5 . .
C33B C32B H32B 126.5 . .
N31B C33B C32B 110.1(2) . .
N31B C33B C35B 122.8(2) . .
C32B C33B C35B 127.0(2) . .
C31B C34B H34D 109.5 . .
C31B C34B H34E 109.5 . .
H34D C34B H34E 109.5 . .
C31B C34B H34F 109.5 . .
H34D C34B H34F 109.5 . .
H34E C34B H34F 109.5 . .
C33B C35B H35D 109.5 . .
C33B C35B H35E 109.5 . .
H35D C35B H35E 109.5 . .
C33B C35B H35F 109.5 . .
H35D C35B H35F 109.5 . .
H35E C35B H35F 109.5 . .
N42B C41B C42B 107.0(2) . .
N42B C41B C44B 123.4(2) . .
C42B C41B C44B 129.5(2) . .
C41B C42B C43B 106.4(2) . .
C41B C42B H42B 126.8 . .
C43B C42B H42B 126.8 . .
N41B C43B C42B 110.1(2) . .
N41B C43B C45B 122.5(2) . .
C42B C43B C45B 127.4(2) . .
C41B C44B H44D 109.5 . .
C41B C44B H44E 109.5 . .
H44D C44B H44E 109.5 . .
C41B C44B H44F 109.5 . .
H44D C44B H44F 109.5 . .
H44E C44B H44F 109.5 . .
C43B C45B H45D 109.5 . .
C43B C45B H45E 109.5 . .
H45D C45B H45E 109.5 . .
C43B C45B H45F 109.5 . .
H45D C45B H45F 109.5 . .
H45E C45B H45F 109.5 . .
C13B N11B N12B 104.96(19) . .
C13B N11B Cu1B 132.39(16) . .
N12B N11B Cu1B 121.75(14) . .
C11B N12B N11B 111.48(18) . .
C11B N12B C1B 127.71(19) . .
N11B N12B C1B 120.33(18) . .
C23B N21B N22B 105.96(18) . .
C23B N21B Cu1B 131.51(16) . .
N22B N21B Cu1B 122.18(15) . .
C21B N22B N21B 111.03(19) . .
C21B N22B C1B 127.07(19) . .
N21B N22B C1B 119.96(18) . .
C33B N31B N32B 105.21(19) . .
C33B N31B Cu1B 129.99(16) . 2_576
N32B N31B Cu1B 120.85(15) . 2_576
C31B N32B N31B 111.61(19) . .
C31B N32B C2B 127.46(19) . .
N31B N32B C2B 120.84(18) . .
C43B N41B N42B 105.78(18) . .
C43B N41B Cu1B 129.31(15) . 2_576
N42B N41B Cu1B 123.97(15) . 2_576
C41B N42B N41B 110.71(19) . .
C41B N42B C2B 126.47(19) . .
N41B N42B C2B 122.49(18) . .
O12 Cl1 O11 110.29(15) . .
O12 Cl1 O14 110.34(16) . .
O11 Cl1 O14 107.45(14) . .
O12 Cl1 O13 110.32(14) . .
O11 Cl1 O13 109.72(15) . .
O14 Cl1 O13 108.65(13) . .
O23A Cl2A O24A 106.0(3) . .
O23A Cl2A O22A 112.5(3) . .
O24A Cl2A O22A 107.6(3) . .
O23A Cl2A O21A 112.1(3) . .
O24A Cl2A O21A 109.3(3) . .
O22A Cl2A O21A 109.3(3) . .
O22B Cl2B O23B 112.7(12) . .
O22B Cl2B O21B 106.0(9) . .
O23B Cl2B O21B 102.8(9) . .
O22B Cl2B O24B 111.1(10) . .
O23B Cl2B O24B 117.0(8) . .
O21B Cl2B O24B 106.1(7) . .
O31 Cl3 O33 108.91(16) . .
O31 Cl3 O32 110.13(14) . .
O33 Cl3 O32 110.63(14) . .
O31 Cl3 O34 110.64(15) . .
O33 Cl3 O34 108.55(14) . .
O32 Cl3 O34 107.97(13) . .

loop_
_geom_bond_atom_site_label_1
_geom_bond_atom_site_label_2
_geom_bond_distance
_geom_bond_site_symmetry_2
Cu1A N21A 1.9722(19) .
Cu1A N41A 1.9862(19) 2_665
Cu1A N11A 2.081(2) .
Cu1A N31A 2.086(2) 2_665
Cu1A Cl1A 2.3170(3) .
Cl1A Cu1A 2.3170(3) 2_665
C1A N22A 1.451(3) .
C1A N12A 1.454(3) .
C1A C3A 1.531(3) .
C1A H1A 1.0000 .
C2A N32A 1.452(3) .
C2A N42A 1.457(3) .
C2A C7A 1.525(3) .
C2A H2A 1.0000 .
C3A C8A 1.391(3) .
C3A C4A 1.396(3) .
C4A C5A 1.387(3) .
C4A H4A 0.9500 .
C5A C6A 1.388(3) .
C5A H5A 0.9500 .
C6A C7A 1.395(3) .
C6A H6A 0.9500 .
C7A C8A 1.388(3) .
C8A H8A 0.9500 .
C11A N12A 1.358(3) .
C11A C12A 1.375(4) .
C11A C14A 1.495(3) .
C12A C13A 1.393(4) .
C12A H12A 0.9500 .
C13A N11A 1.339(3) .
C13A C15A 1.498(3) .
C14A H14A 0.9800 .
C14A H14B 0.9800 .
C14A H14C 0.9800 .
C15A H15A 0.9800 .
C15A H15B 0.9800 .
C15A H15C 0.9800 .
C21A N22A 1.365(3) .
C21A C22A 1.368(4) .
C21A C24A 1.493(3) .
C22A C23A 1.405(3) .
C22A H22A 0.9500 .
C23A N21A 1.335(3) .
C23A C25A 1.485(4) .
C24A H24A 0.9800 .
C24A H24B 0.9800 .
C24A H24C 0.9800 .
C25A H25A 0.9800 .
C25A H25B 0.9800 .
C25A H25C 0.9800 .
C31A N32A 1.358(3) .
C31A C32A 1.374(3) .
C31A C34A 1.483(3) .
C32A C33A 1.393(4) .
C32A H32A 0.9500 .
C33A N31A 1.343(3) .
C33A C35A 1.499(3) .
C34A H34A 0.9800 .
C34A H34B 0.9800 .
C34A H34C 0.9800 .
C35A H35A 0.9800 .
C35A H35B 0.9800 .
C35A H35C 0.9800 .
C41A N42A 1.356(3) .
C41A C42A 1.377(3) .
C41A C44A 1.493(3) .
C42A C43A 1.400(3) .
C42A H42A 0.9500 .
C43A N41A 1.334(3) .
C43A C45A 1.491(3) .
C44A H44A 0.9800 .
C44A H44B 0.9800 .
C44A H44C 0.9800 .
C45A H45A 0.9800 .
C45A H45B 0.9800 .
C45A H45C 0.9800 .
N11A N12A 1.371(3) .
N21A N22A 1.371(3) .
N31A N32A 1.373(3) .
N31A Cu1A 2.086(2) 2_665
N41A N42A 1.369(3) .
N41A Cu1A 1.9862(19) 2_665
Cu1B N41B 1.9776(19) 2_576
Cu1B N21B 1.9848(19) .
Cu1B N11B 2.047(2) .
Cu1B N31B 2.105(2) 2_576
Cu1B Cl1B 2.3201(3) .
Cl1B Cu1B 2.3201(3) 2_576
C1B N22B 1.454(3) .
C1B N12B 1.458(3) .
C1B C3B 1.526(3) .
C1B H1B 1.0000 .
C2B N32B 1.450(3) .
C2B N42B 1.462(3) .
C2B C7B 1.529(3) .
C2B H2B 1.0000 .
C3B C4B 1.392(3) .
C3B C8B 1.393(3) .
C4B C5B 1.390(3) .
C4B H4B 0.9500 .
C5B C6B 1.386(3) .
C5B H5B 0.9500 .
C6B C7B 1.391(3) .
C6B H6B 0.9500 .
C7B C8B 1.393(3) .
C8B H8B 0.9500 .
C11B N12B 1.358(3) .
C11B C12B 1.375(3) .
C11B C14B 1.485(3) .
C12B C13B 1.388(3) .
C12B H12B 0.9500 .
C13B N11B 1.343(3) .
C13B C15B 1.499(3) .
C14B H14D 0.9800 .
C14B H14E 0.9800 .
C14B H14F 0.9800 .
C15B H15D 0.9800 .
C15B H15E 0.9800 .
C15B H15F 0.9800 .
C21B N22B 1.359(3) .
C21B C22B 1.374(3) .
C21B C24B 1.493(3) .
C22B C23B 1.404(3) .
C22B H22B 0.9500 .
C23B N21B 1.337(3) .
C23B C25B 1.493(3) .
C24B H24D 0.9800 .
C24B H24E 0.9800 .
C24B H24F 0.9800 .
C25B H25D 0.9800 .
C25B H25E 0.9800 .
C25B H25F 0.9800 .
C31B N32B 1.360(3) .
C31B C32B 1.375(4) .
C31B C34B 1.487(3) .
C32B C33B 1.395(4) .
C32B H32B 0.9500 .
C33B N31B 1.342(3) .
C33B C35B 1.493(3) .
C34B H34D 0.9800 .
C34B H34E 0.9800 .
C34B H34F 0.9800 .
C35B H35D 0.9800 .
C35B H35E 0.9800 .
C35B H35F 0.9800 .
C41B N42B 1.356(3) .
C41B C42B 1.374(3) .
C41B C44B 1.491(3) .
C42B C43B 1.400(3) .
C42B H42B 0.9500 .
C43B N41B 1.340(3) .
C43B C45B 1.491(3) .
C44B H44D 0.9800 .
C44B H44E 0.9800 .
C44B H44F 0.9800 .
C45B H45D 0.9800 .
C45B H45E 0.9800 .
C45B H45F 0.9800 .
N11B N12B 1.370(3) .
N21B N22B 1.370(3) .
N31B N32B 1.375(3) .
N31B Cu1B 2.105(2) 2_576
N41B N42B 1.377(3) .
N41B Cu1B 1.9777(19) 2_576
Cl1 O12 1.414(2) .
Cl1 O11 1.430(2) .
Cl1 O14 1.440(2) .
Cl1 O13 1.444(2) .
Cl2A O23A 1.400(4) .
Cl2A O24A 1.413(4) .
Cl2A O22A 1.424(4) .
Cl2A O21A 1.443(3) .
Cl2B O22B 1.390(12) .
Cl2B O23B 1.395(12) .
Cl2B O21B 1.431(9) .
Cl2B O24B 1.456(9) .
Cl3 O31 1.428(2) .
Cl3 O33 1.432(2) .
Cl3 O32 1.439(2) .
Cl3 O34 1.447(2) .

loop_
_geom_torsion_atom_site_label_1
_geom_torsion_atom_site_label_2
_geom_torsion_atom_site_label_3
_geom_torsion_atom_site_label_4
_geom_torsion
_geom_torsion_site_symmetry_1
_geom_torsion_site_symmetry_4
N22A C1A C3A C8A 21.0(3) . .
N12A C1A C3A C8A 148.2(2) . .
N22A C1A C3A C4A -163.12(19) . .
N12A C1A C3A C4A -35.9(3) . .
C8A C3A C4A C5A -1.3(3) . .
C1A C3A C4A C5A -177.3(2) . .
C3A C4A C5A C6A 0.7(3) . .
C4A C5A C6A C7A -0.6(3) . .
C5A C6A C7A C8A 1.0(3) . .
C5A C6A C7A C2A 175.8(2) . .
N32A C2A C7A C8A -149.5(2) . .
N42A C2A C7A C8A -23.2(3) . .
N32A C2A C7A C6A 35.8(3) . .
N42A C2A C7A C6A 161.98(19) . .
C6A C7A C8A C3A -1.6(3) . .
C2A C7A C8A C3A -176.34(19) . .
C4A C3A C8A C7A 1.8(3) . .
C1A C3A C8A C7A 177.67(19) . .
N12A C11A C12A C13A 0.0(3) . .
C14A C11A C12A C13A -179.3(3) . .
C11A C12A C13A N11A 0.9(3) . .
C11A C12A C13A C15A -177.1(3) . .
N22A C21A C22A C23A -0.9(3) . .
C24A C21A C22A C23A 177.3(3) . .
C21A C22A C23A N21A -0.5(3) . .
C21A C22A C23A C25A 177.5(2) . .
N32A C31A C32A C33A -1.1(3) . .
C34A C31A C32A C33A 176.0(3) . .
C31A C32A C33A N31A 0.8(3) . .
C31A C32A C33A C35A 179.9(3) . .
N42A C41A C42A C43A -0.8(3) . .
C44A C41A C42A C43A 177.9(3) . .
C41A C42A C43A N41A 1.0(3) . .
C41A C42A C43A C45A -175.8(3) . .
C12A C13A N11A N12A -1.4(3) . .
C15A C13A N11A N12A 176.7(2) . .
C12A C13A N11A Cu1A -172.91(17) . .
C15A C13A N11A Cu1A 5.1(4) . .
N21A Cu1A N11A C13A 139.6(2) . .
N41A Cu1A N11A C13A -45.5(2) 2_665 .
N31A Cu1A N11A C13A 44.2(2) 2_665 .
Cl1A Cu1A N11A C13A -136.4(2) . .
N21A Cu1A N11A N12A -30.77(17) . .
N41A Cu1A N11A N12A 144.14(17) 2_665 .
N31A Cu1A N11A N12A -126.15(17) 2_665 .
Cl1A Cu1A N11A N12A 53.25(19) . .
C12A C11A N12A N11A -0.9(3) . .
C14A C11A N12A N11A 178.5(2) . .
C12A C11A N12A C1A 177.5(2) . .
C14A C11A N12A C1A -3.1(4) . .
C13A N11A N12A C11A 1.4(3) . .
Cu1A N11A N12A C11A 174.04(16) . .
C13A N11A N12A C1A -177.1(2) . .
Cu1A N11A N12A C1A -4.5(3) . .
N22A C1A N12A C11A -125.3(2) . .
C3A C1A N12A C11A 106.9(3) . .
N22A C1A N12A N11A 53.0(3) . .
C3A C1A N12A N11A -74.9(3) . .
C22A C23A N21A N22A 1.6(3) . .
C25A C23A N21A N22A -176.6(2) . .
C22A C23A N21A Cu1A -174.60(16) . .
C25A C23A N21A Cu1A 7.2(4) . .
N11A Cu1A N21A C23A -156.1(2) . .
N31A Cu1A N21A C23A -55.2(2) 2_665 .
Cl1A Cu1A N21A C23A 73.5(2) . .
N11A Cu1A N21A N22A 28.34(18) . .
N31A Cu1A N21A N22A 129.15(18) 2_665 .
Cl1A Cu1A N21A N22A -102.13(17) . .
C22A C21A N22A N21A 1.9(3) . .
C24A C21A N22A N21A -176.4(2) . .
C22A C21A N22A C1A 166.1(2) . .
C24A C21A N22A C1A -12.3(4) . .
C23A N21A N22A C21A -2.2(3) . .
Cu1A N21A N22A C21A 174.30(16) . .
C23A N21A N22A C1A -167.1(2) . .
Cu1A N21A N22A C1A 9.3(3) . .
N12A C1A N22A C21A 140.3(2) . .
C3A C1A N22A C21A -91.2(3) . .
N12A C1A N22A N21A -57.1(3) . .
C3A C1A N22A N21A 71.4(3) . .
C32A C33A N31A N32A -0.2(3) . .
C35A C33A N31A N32A -179.3(2) . .
C32A C33A N31A Cu1A 159.00(18) . 2_665
C35A C33A N31A Cu1A -20.1(4) . 2_665
C32A C31A N32A N31A 1.1(3) . .
C34A C31A N32A N31A -176.3(2) . .
C32A C31A N32A C2A -175.1(2) . .
C34A C31A N32A C2A 7.5(4) . .
C33A N31A N32A C31A -0.6(3) . .
Cu1A N31A N32A C31A -162.02(16) 2_665 .
C33A N31A N32A C2A 175.9(2) . .
Cu1A N31A N32A C2A 14.4(3) 2_665 .
N42A C2A N32A C31A 115.3(3) . .
C7A C2A N32A C31A -116.4(3) . .
N42A C2A N32A N31A -60.5(3) . .
C7A C2A N32A N31A 67.8(3) . .
C42A C43A N41A N42A -0.8(3) . .
C45A C43A N41A N42A 176.2(2) . .
C42A C43A N41A Cu1A -176.75(17) . 2_665
C45A C43A N41A Cu1A 0.2(4) . 2_665
C42A C41A N42A N41A 0.3(3) . .
C44A C41A N42A N41A -178.5(2) . .
C42A C41A N42A C2A -172.2(2) . .
C44A C41A N42A C2A 8.9(4) . .
C43A N41A N42A C41A 0.3(3) . .
Cu1A N41A N42A C41A 176.60(16) 2_665 .
C43A N41A N42A C2A 173.4(2) . .
Cu1A N41A N42A C2A -10.3(3) 2_665 .
N32A C2A N42A C41A -128.8(2) . .
C7A C2A N42A C41A 103.1(3) . .
N32A C2A N42A N41A 59.3(3) . .
C7A C2A N42A N41A -68.8(3) . .
N22B C1B C3B C4B -166.08(19) . .
N12B C1B C3B C4B -40.7(3) . .
N22B C1B C3B C8B 18.7(3) . .
N12B C1B C3B C8B 144.1(2) . .
C8B C3B C4B C5B -1.4(3) . .
C1B C3B C4B C5B -176.6(2) . .
C3B C4B C5B C6B 0.5(3) . .
C4B C5B C6B C7B 0.0(3) . .
C5B C6B C7B C8B 0.4(3) . .
C5B C6B C7B C2B 175.8(2) . .
N32B C2B C7B C6B 34.0(3) . .
N42B C2B C7B C6B 162.08(19) . .
N32B C2B C7B C8B -150.69(19) . .
N42B C2B C7B C8B -22.6(3) . .
C4B C3B C8B C7B 1.9(3) . .
C1B C3B C8B C7B 177.07(19) . .
C6B C7B C8B C3B -1.4(3) . .
C2B C7B C8B C3B -176.73(19) . .
N12B C11B C12B C13B 0.6(3) . .
C14B C11B C12B C13B -176.2(3) . .
C11B C12B C13B N11B -0.3(3) . .
C11B C12B C13B C15B 178.7(3) . .
N22B C21B C22B C23B -0.3(3) . .
C24B C21B C22B C23B -179.2(3) . .
C21B C22B C23B N21B -0.3(3) . .
C21B C22B C23B C25B 177.1(3) . .
N32B C31B C32B C33B -0.1(3) . .
C34B C31B C32B C33B 178.7(3) . .
C31B C32B C33B N31B -0.9(3) . .
C31B C32B C33B C35B 176.6(3) . .
N42B C41B C42B C43B 0.4(3) . .
C44B C41B C42B C43B -176.8(2) . .
C41B C42B C43B N41B 0.9(3) . .
C41B C42B C43B C45B -177.9(2) . .
C12B C13B N11B N12B -0.1(3) . .
C15B C13B N11B N12B -179.2(2) . .
C12B C13B N11B Cu1B -169.05(18) . .
C15B C13B N11B Cu1B 11.9(4) . .
N41B Cu1B N11B C13B -49.3(2) 2_576 .
N21B Cu1B N11B C13B 135.2(2) . .
N31B Cu1B N11B C13B 39.5(2) 2_576 .
Cl1B Cu1B N11B C13B -139.9(2) . .
N41B Cu1B N11B N12B 143.26(18) 2_576 .
N21B Cu1B N11B N12B -32.17(18) . .
N31B Cu1B N11B N12B -127.92(18) 2_576 .
Cl1B Cu1B N11B N12B 52.7(2) . .
C12B C11B N12B N11B -0.7(3) . .
C14B C11B N12B N11B 176.4(2) . .
C12B C11B N12B C1B 171.3(2) . .
C14B C11B N12B C1B -11.5(4) . .
C13B N11B N12B C11B 0.5(3) . .
Cu1B N11B N12B C11B 170.90(16) . .
C13B N11B N12B C1B -172.2(2) . .
Cu1B N11B N12B C1B -1.8(3) . .
N22B C1B N12B C11B -117.2(2) . .
C3B C1B N12B C11B 115.7(3) . .
N22B C1B N12B N11B 54.2(3) . .
C3B C1B N12B N11B -72.9(3) . .
C22B C23B N21B N22B 0.8(3) . .
C25B C23B N21B N22B -176.7(2) . .
C22B C23B N21B Cu1B 173.94(17) . .
C25B C23B N21B Cu1B -3.6(4) . .
N11B Cu1B N21B C23B -149.0(2) . .
N31B Cu1B N21B C23B -47.4(2) 2_576 .
Cl1B Cu1B N21B C23B 74.0(2) . .
N11B Cu1B N21B N22B 23.18(18) . .
N31B Cu1B N21B N22B 124.75(17) 2_576 .
Cl1B Cu1B N21B N22B -113.79(17) . .
C22B C21B N22B N21B 0.9(3) . .
C24B C21B N22B N21B 179.8(2) . .
C22B C21B N22B C1B 164.8(2) . .
C24B C21B N22B C1B -16.3(4) . .
C23B N21B N22B C21B -1.1(3) . .
Cu1B N21B N22B C21B -174.98(16) . .
C23B N21B N22B C1B -166.3(2) . .
Cu1B N21B N22B C1B 19.8(3) . .
N12B C1B N22B C21B 131.9(2) . .
C3B C1B N22B C21B -100.2(3) . .
N12B C1B N22B N21B -65.4(2) . .
C3B C1B N22B N21B 62.4(2) . .
C32B C33B N31B N32B 1.5(3) . .
C35B C33B N31B N32B -176.1(2) . .
C32B C33B N31B Cu1B 158.69(18) . 2_576
C35B C33B N31B Cu1B -18.9(4) . 2_576
C32B C31B N32B N31B 1.1(3) . .
C34B C31B N32B N31B -177.8(2) . .
C32B C31B N32B C2B 177.6(2) . .
C34B C31B N32B C2B -1.3(4) . .
C33B N31B N32B C31B -1.6(3) . .
Cu1B N31B N32B C31B -161.37(16) 2_576 .
C33B N31B N32B C2B -178.5(2) . .
Cu1B N31B N32B C2B 21.8(3) 2_576 .
N42B C2B N32B C31B 122.4(2) . .
C7B C2B N32B C31B -108.3(2) . .
N42B C2B N32B N31B -61.3(3) . .
C7B C2B N32B N31B 68.0(3) . .
C42B C43B N41B N42B -1.7(3) . .
C45B C43B N41B N42B 177.0(2) . .
C42B C43B N41B Cu1B 167.33(17) . 2_576
C45B C43B N41B Cu1B -13.9(4) . 2_576
C42B C41B N42B N41B -1.5(3) . .
C44B C41B N42B N41B 175.9(2) . .
C42B C41B N42B C2B -175.0(2) . .
C44B C41B N42B C2B 2.5(4) . .
C43B N41B N42B C41B 2.0(3) . .
Cu1B N41B N42B C41B -167.77(16) 2_576 .
C43B N41B N42B C2B 175.8(2) . .
Cu1B N41B N42B C2B 6.0(3) 2_576 .
N32B C2B N42B C41B -140.5(2) . .
C7B C2B N42B C41B 90.3(3) . .
N32B C2B N42B N41B 46.7(3) . .
C7B C2B N42B N41B -82.5(2) . .
